data_7707682
loop_
_publ_author_name
'Li, Jikun'
'Wei, Chuanping'
'Han, Yinfeng'
'Mei, Yu'
'Cheng, Xueli'
'Huang, Xianqiang'
'Hu, Changwen'

_publ_section_title
;
 Triazole-directed fabrication of polyoxovanadate-based metal-organic
 frameworks as efficient multifunctional heterogeneous catalysts for the
 Knoevenagel condensation and oxidation of alcohols.
;
_journal_issue 29
_journal_name_full 'Dalton transactions (Cambridge, England : 2003)'
_journal_page_first 10082
_journal_page_last 10091
_journal_paper_doi 10.1039/d1dt01413g
_journal_volume 50
_journal_year 2021
_chemical_formula_moiety 'C12 H30 N24 Ni3 O21 V6'
_chemical_formula_sum 'C12 H30 N24 Ni3 O21 V6'
_chemical_formula_weight 1328.37
_space_group_crystal_system triclinic
_space_group_IT_number 2
_space_group_name_Hall '-P 1'
_space_group_name_H-M_alt 'P -1'
_atom_sites_solution_hydrogens mixed
_atom_sites_solution_primary direct
_atom_sites_solution_secondary difmap
_audit_creation_method SHELXL-2018/3
_audit_update_record
;
2021-05-23 deposited with the CCDC.	2021-06-15 downloaded from the CCDC.
;
_cell_angle_alpha 105.810(2)
_cell_angle_beta 91.541(2)
_cell_angle_gamma 114.335(2)
_cell_formula_units_Z 1
_cell_length_a 9.7600(11)
_cell_length_b 10.5243(12)
_cell_length_c 11.4568(13)
_cell_measurement_reflns_used 3634
_cell_measurement_temperature 298(2)
_cell_measurement_theta_max 28.38
_cell_measurement_theta_min 2.32
_cell_volume 1018.6(2)
_computing_cell_refinement 'Bruker SMART'
_computing_data_collection 'Bruker SMART'
_computing_data_reduction 'Bruker SAINT'
_computing_molecular_graphics 'Bruker SHELXTL'
_computing_publication_material 'Bruker SHELXTL'
_computing_structure_refinement 'SHELXL-2018/3 (Sheldrick, 2018)'
_computing_structure_solution 'Bruker SHELXTL'
_diffrn_ambient_temperature 298(2)
_diffrn_measured_fraction_theta_full 0.999
_diffrn_measured_fraction_theta_max 0.999
_diffrn_measurement_device_type 'CCD area detector'
_diffrn_measurement_method 'phi and omega scans'
_diffrn_radiation_type MoK\a
_diffrn_radiation_wavelength 0.71073
_diffrn_reflns_av_R_equivalents 0.0243
_diffrn_reflns_av_unetI/netI 0.0465
_diffrn_reflns_Laue_measured_fraction_full 0.999
_diffrn_reflns_Laue_measured_fraction_max 0.999
_diffrn_reflns_limit_h_max 11
_diffrn_reflns_limit_h_min -11
_diffrn_reflns_limit_k_max 11
_diffrn_reflns_limit_k_min -12
_diffrn_reflns_limit_l_max 13
_diffrn_reflns_limit_l_min -12
_diffrn_reflns_number 6122
_diffrn_reflns_point_group_measured_fraction_full 0.999
_diffrn_reflns_point_group_measured_fraction_max 0.999
_diffrn_reflns_theta_full 25.242
_diffrn_reflns_theta_max 25.499
_diffrn_reflns_theta_min 1.871
_exptl_absorpt_coefficient_mu 2.770
_exptl_absorpt_correction_T_max 0.717
_exptl_absorpt_correction_T_min 0.613
_exptl_absorpt_correction_type multi-scan
_exptl_absorpt_process_details sadabs
_exptl_crystal_colour BLUE
_exptl_crystal_density_diffrn 2.166
_exptl_crystal_description BLOCK
_exptl_crystal_F_000 660
_exptl_crystal_size_max 0.230
_exptl_crystal_size_mid 0.150
_exptl_crystal_size_min 0.120
_refine_diff_density_max 0.596
_refine_diff_density_min -0.565
_refine_diff_density_rms 0.089
_refine_ls_extinction_method none
_refine_ls_goodness_of_fit_ref 1.024
_refine_ls_hydrogen_treatment constr
_refine_ls_matrix_type full
_refine_ls_number_parameters 304
_refine_ls_number_reflns 3792
_refine_ls_number_restraints 0
_refine_ls_restrained_S_all 1.024
_refine_ls_R_factor_all 0.0382
_refine_ls_R_factor_gt 0.0310
_refine_ls_shift/su_max 0.001
_refine_ls_shift/su_mean 0.000
_refine_ls_structure_factor_coef Fsqd
_refine_ls_weighting_details 'w=1/[\s^2^(Fo^2^)+(0.0385P)^2^] where P=(Fo^2^+2Fc^2^)/3'
_refine_ls_weighting_scheme calc
_refine_ls_wR_factor_gt 0.0758
_refine_ls_wR_factor_ref 0.0794
_reflns_Friedel_coverage 0.000
_reflns_number_gt 3135
_reflns_number_total 3792
_reflns_threshold_expression 'I > 2\s(I)'
_cod_data_source_file d1dt01413g2.cif
_cod_data_source_block 1
_cod_depositor_comments 'Adding full bibliography for 7707682.cif.'
_cod_database_code 7707682
_shelx_shelxl_version_number 2018/3
_shelx_space_group_comment
; 
The symmetry employed for this shelxl refinement is uniquely defined 
by the following loop, which should always be used as a source of 
symmetry information in preference to the above space-group names. 
They are only intended as comments. 
;
_shelx_estimated_absorpt_t_min 0.568
_shelx_estimated_absorpt_t_max 0.732

loop_
_space_group_symop_operation_xyz
'x, y, z'
'-x, -y, -z'

loop_
_atom_site_label
_atom_site_type_symbol
_atom_site_fract_x
_atom_site_fract_y
_atom_site_fract_z
_atom_site_U_iso_or_equiv
_atom_site_adp_type
_atom_site_occupancy
_atom_site_site_symmetry_order
_atom_site_calc_flag
_atom_site_refinement_flags_posn
_atom_site_refinement_flags_adp
_atom_site_refinement_flags_occupancy
_atom_site_disorder_assembly
_atom_site_disorder_group
V1 V 0.66199(6) -0.23831(6) 0.37951(5) 0.01976(14) Uani 1 1 d . . . . .
V2 V 1.12182(6) 0.27638(5) 0.39856(5) 0.01892(14) Uani 1 1 d . . . . .
V3 V 1.28781(6) 0.63024(5) 0.41403(5) 0.01967(14) Uani 1 1 d . . . . .
Ni1 Ni 0.71290(4) 0.09201(4) 0.31348(3) 0.01650(11) Uani 1 1 d . . . . .
Ni2 Ni 0.500000 0.000000 0.000000 0.01625(14) Uani 1 2 d S . P . .
O1 O 0.6771(3) -0.0732(2) 0.38885(19) 0.0224(5) Uani 1 1 d . . . . .
O2 O 0.7019(3) -0.3097(3) 0.2489(3) 0.0452(7) Uani 1 1 d . . . . .
O3 O 0.4720(3) -0.3573(3) 0.3888(3) 0.0444(7) Uani 1 1 d . . . . .
O4 O 0.9373(3) 0.1875(2) 0.3855(2) 0.0350(6) Uani 1 1 d . . . . .
O5 O 1.1667(4) 0.2339(4) 0.2639(3) 0.0632(9) Uani 1 1 d . . . . .
O6 O 1.2072(4) 0.2162(3) 0.4972(3) 0.0582(9) Uani 1 1 d . . . . .
O7 O 1.1791(3) 0.4695(2) 0.4567(2) 0.0339(6) Uani 1 1 d . . . . .
O8 O 1.1997(3) 0.6219(3) 0.2878(2) 0.0451(7) Uani 1 1 d . . . . .
O9 O 1.3075(3) 0.7777(2) 0.5237(2) 0.0333(6) Uani 1 1 d . . . . .
O10 O 0.3933(4) 0.5298(3) 0.0933(3) 0.0613(9) Uani 1 1 d . . . . .
H10A H 0.345189 0.521659 0.153656 0.074 Uiso 1 1 d R U . . .
H10B H 0.486497 0.559849 0.121270 0.074 Uiso 1 1 d R U . . .
O11 O 0.5119(7) 0.3636(7) 0.3034(6) 0.0621(18) Uani 0.5 1 d . . P . .
H11A H 0.443166 0.283244 0.307396 0.074 Uiso 0.5 1 d R U P . .
H11B H 0.493177 0.430749 0.349708 0.074 Uiso 0.5 1 d R U P . .
N1 N 0.6632(3) 0.2091(3) 0.1093(2) 0.0219(6) Uani 1 1 d . . . . .
N2 N 0.7402(3) 0.2447(3) 0.2242(2) 0.0211(6) Uani 1 1 d . . . . .
N3 N 0.8271(3) 0.4374(3) 0.1636(2) 0.0219(6) Uani 1 1 d . . . . .
N4 N 0.9138(3) 0.5793(3) 0.1550(3) 0.0294(7) Uani 1 1 d . . . . .
H4A H 0.879638 0.637079 0.198407 0.035 Uiso 1 1 d R U . . .
H4B H 1.004477 0.604662 0.189448 0.035 Uiso 1 1 d R U . . .
N5 N 0.3947(3) -0.0338(3) 0.1537(2) 0.0195(6) Uani 1 1 d . . . . .
N6 N 0.4802(3) 0.0053(3) 0.2665(2) 0.0207(6) Uani 1 1 d . . . . .
N7 N 0.2434(3) -0.0674(3) 0.2894(2) 0.0189(6) Uani 1 1 d . . . . .
N8 N 0.1069(3) -0.1068(3) 0.3403(3) 0.0265(6) Uani 1 1 d . . . . .
H8A H 0.104082 -0.163176 0.383070 0.032 Uiso 1 1 d R U . . .
H8B H 0.108771 -0.028641 0.390780 0.032 Uiso 1 1 d R U . . .
N9 N 0.7412(3) -0.0332(3) 0.1520(2) 0.0202(6) Uani 1 1 d . . . . .
N10 N 0.6461(3) -0.0900(3) 0.0406(2) 0.0203(6) Uani 1 1 d . . . . .
N11 N 0.8177(3) -0.1716(3) 0.0225(2) 0.0220(6) Uani 1 1 d . . . . .
N12 N 0.9129(3) -0.2397(3) -0.0234(3) 0.0301(7) Uani 1 1 d . . . . .
H12A H 0.867176 -0.326798 -0.017769 0.036 Uiso 1 1 d R U . . .
H12B H 0.911537 -0.245394 -0.099763 0.036 Uiso 1 1 d R U . . .
C1 C 0.8380(4) 0.3832(3) 0.2561(3) 0.0239(7) Uani 1 1 d . . . . .
H1 H 0.904268 0.435839 0.330193 0.029 Uiso 1 1 calc R U . . .
C2 C 0.7183(4) 0.3274(3) 0.0751(3) 0.0233(7) Uani 1 1 d . . . . .
H2 H 0.686429 0.333807 0.000505 0.028 Uiso 1 1 calc R U . . .
C3 C 0.2533(4) -0.0771(3) 0.1707(3) 0.0216(7) Uani 1 1 d . . . . .
H3 H 0.170914 -0.109917 0.109567 0.026 Uiso 1 1 calc R U . . .
C4 C 0.3860(3) -0.0156(3) 0.3460(3) 0.0201(7) Uani 1 1 d . . . . .
H4 H 0.413986 0.002863 0.429361 0.024 Uiso 1 1 calc R U . . .
C5 C 0.6946(4) -0.1743(3) -0.0349(3) 0.0238(7) Uani 1 1 d . . . . .
H5 H 0.650381 -0.228009 -0.116243 0.029 Uiso 1 1 calc R U . . .
C6 C 0.8429(4) -0.0832(3) 0.1380(3) 0.0221(7) Uani 1 1 d . . . . .
H6 H 0.921588 -0.061162 0.198793 0.027 Uiso 1 1 calc R U . . .

loop_
_atom_site_aniso_label
_atom_site_aniso_U_11
_atom_site_aniso_U_22
_atom_site_aniso_U_33
_atom_site_aniso_U_23
_atom_site_aniso_U_13
_atom_site_aniso_U_12
V1 0.0171(3) 0.0179(3) 0.0245(3) 0.0068(2) -0.0009(2) 0.0079(2)
V2 0.0176(3) 0.0194(3) 0.0195(3) 0.0074(2) -0.0008(2) 0.0072(2)
V3 0.0175(3) 0.0153(3) 0.0229(3) 0.0044(2) -0.0008(2) 0.0052(2)
Ni1 0.0153(2) 0.0166(2) 0.0163(2) 0.00605(16) -0.00100(16) 0.00533(16)
Ni2 0.0143(3) 0.0186(3) 0.0149(3) 0.0059(2) -0.0009(2) 0.0061(2)
O1 0.0292(12) 0.0198(11) 0.0200(11) 0.0095(9) 0.0026(10) 0.0105(10)
O2 0.0539(18) 0.0383(15) 0.0459(17) 0.0072(13) 0.0202(15) 0.0252(14)
O3 0.0238(14) 0.0289(14) 0.084(2) 0.0216(14) 0.0154(15) 0.0124(11)
O4 0.0222(13) 0.0298(13) 0.0439(15) 0.0111(11) -0.0054(12) 0.0037(11)
O5 0.074(2) 0.076(2) 0.0369(17) 0.0104(16) 0.0252(17) 0.0342(19)
O6 0.0568(19) 0.0400(16) 0.073(2) 0.0232(15) -0.0333(16) 0.0159(14)
O7 0.0323(14) 0.0197(12) 0.0450(16) 0.0128(11) 0.0059(12) 0.0051(10)
O8 0.0471(17) 0.0403(15) 0.0378(16) 0.0136(13) -0.0162(13) 0.0100(13)
O9 0.0401(15) 0.0220(12) 0.0294(13) 0.0028(10) 0.0063(12) 0.0089(11)
O10 0.056(2) 0.075(2) 0.0432(18) 0.0192(16) -0.0045(16) 0.0194(17)
O11 0.051(4) 0.072(4) 0.065(4) 0.017(3) -0.011(3) 0.034(3)
N1 0.0221(14) 0.0207(14) 0.0200(14) 0.0067(11) -0.0024(12) 0.0068(12)
N2 0.0183(13) 0.0206(13) 0.0208(14) 0.0079(11) -0.0019(11) 0.0045(11)
N3 0.0226(14) 0.0157(13) 0.0249(15) 0.0086(11) 0.0007(12) 0.0046(11)
N4 0.0275(16) 0.0170(14) 0.0402(18) 0.0127(12) 0.0016(14) 0.0044(12)
N5 0.0181(13) 0.0234(14) 0.0150(13) 0.0062(11) -0.0003(11) 0.0072(11)
N6 0.0192(14) 0.0241(14) 0.0188(14) 0.0093(11) -0.0009(11) 0.0080(11)
N7 0.0147(13) 0.0201(13) 0.0191(14) 0.0052(11) 0.0026(11) 0.0056(11)
N8 0.0189(14) 0.0290(15) 0.0288(16) 0.0088(12) 0.0085(12) 0.0077(12)
N9 0.0191(14) 0.0241(14) 0.0175(14) 0.0069(11) 0.0003(11) 0.0093(11)
N10 0.0202(14) 0.0255(14) 0.0158(13) 0.0060(11) -0.0012(11) 0.0112(12)
N11 0.0202(14) 0.0276(14) 0.0231(15) 0.0088(12) 0.0056(12) 0.0144(12)
N12 0.0323(17) 0.0348(16) 0.0338(17) 0.0127(13) 0.0094(14) 0.0231(14)
C1 0.0230(17) 0.0218(17) 0.0210(17) 0.0061(14) -0.0032(14) 0.0049(14)
C2 0.0255(17) 0.0216(16) 0.0224(17) 0.0084(13) -0.0028(14) 0.0093(14)
C3 0.0162(16) 0.0257(17) 0.0188(16) 0.0053(13) -0.0031(13) 0.0068(13)
C4 0.0206(17) 0.0245(16) 0.0160(16) 0.0066(13) -0.0003(13) 0.0104(14)
C5 0.0246(17) 0.0254(17) 0.0206(17) 0.0045(14) 0.0002(14) 0.0119(14)
C6 0.0181(16) 0.0276(17) 0.0213(17) 0.0093(14) -0.0032(13) 0.0099(14)

loop_
_atom_type_symbol
_atom_type_description
_atom_type_scat_dispersion_real
_atom_type_scat_dispersion_imag
_atom_type_scat_source
C C 0.0033 0.0016 'International Tables Vol C Tables 4.2.6.8 and 6.1.1.4'
H H 0.0000 0.0000 'International Tables Vol C Tables 4.2.6.8 and 6.1.1.4'
N N 0.0061 0.0033 'International Tables Vol C Tables 4.2.6.8 and 6.1.1.4'
O O 0.0106 0.0060 'International Tables Vol C Tables 4.2.6.8 and 6.1.1.4'
V V 0.3005 0.5294 'International Tables Vol C Tables 4.2.6.8 and 6.1.1.4'
Ni Ni 0.3393 1.1124 'International Tables Vol C Tables 4.2.6.8 and 6.1.1.4'

loop_
_geom_angle_atom_site_label_1
_geom_angle_atom_site_label_2
_geom_angle_atom_site_label_3
_geom_angle
_geom_angle_site_symmetry_1
_geom_angle_site_symmetry_3
_geom_angle_publ_flag
O2 V1 O1 109.79(12) . . ?
O2 V1 O6 110.64(16) . 2_756 ?
O1 V1 O6 107.17(12) . 2_756 ?
O2 V1 O3 107.71(13) . . ?
O1 V1 O3 110.68(11) . . ?
O6 V1 O3 110.86(15) 2_756 . ?
O5 V2 O4 107.45(15) . . ?
O5 V2 O6 109.09(18) . . ?
O4 V2 O6 108.22(14) . . ?
O5 V2 O7 110.41(15) . . ?
O4 V2 O7 110.01(12) . . ?
O6 V2 O7 111.55(13) . . ?
O8 V3 O9 109.30(14) . . ?
O8 V3 O3 108.51(15) . 1_665 ?
O9 V3 O3 109.00(13) . 1_665 ?
O8 V3 O7 109.38(13) . . ?
O9 V3 O7 109.76(12) . . ?
O3 V3 O7 110.87(12) 1_665 . ?
O4 Ni1 O1 89.63(10) . . ?
O4 Ni1 N9 93.64(10) . . ?
O1 Ni1 N9 89.79(9) . . ?
O4 Ni1 N6 171.61(10) . . ?
O1 Ni1 N6 87.79(9) . . ?
N9 Ni1 N6 94.33(10) . . ?
O4 Ni1 O9 84.50(10) . 2_766 ?
O1 Ni1 O9 90.87(9) . 2_766 ?
N9 Ni1 O9 178.02(10) . 2_766 ?
N6 Ni1 O9 87.56(10) . 2_766 ?
O4 Ni1 N2 93.21(10) . . ?
O1 Ni1 N2 175.31(9) . . ?
N9 Ni1 N2 86.31(10) . . ?
N6 Ni1 N2 89.91(10) . . ?
O9 Ni1 N2 93.11(10) 2_766 . ?
N5 Ni2 N5 180.0 2_655 . ?
N5 Ni2 N1 90.33(10) 2_655 2_655 ?
N5 Ni2 N1 89.67(10) . 2_655 ?
N5 Ni2 N1 89.67(10) 2_655 . ?
N5 Ni2 N1 90.33(10) . . ?
N1 Ni2 N1 180.0 2_655 . ?
N5 Ni2 N10 89.29(10) 2_655 . ?
N5 Ni2 N10 90.71(10) . . ?
N1 Ni2 N10 90.96(10) 2_655 . ?
N1 Ni2 N10 89.04(10) . . ?
N5 Ni2 N10 90.71(10) 2_655 2_655 ?
N5 Ni2 N10 89.29(10) . 2_655 ?
N1 Ni2 N10 89.04(10) 2_655 2_655 ?
N1 Ni2 N10 90.96(10) . 2_655 ?
N10 Ni2 N10 180.0 . 2_655 ?
V1 O1 Ni1 151.34(13) . . ?
V3 O3 V1 145.38(15) 1_445 . ?
V2 O4 Ni1 160.19(16) . . ?
V2 O6 V1 155.44(18) . 2_756 ?
V2 O7 V3 137.88(15) . . ?
V3 O9 Ni1 160.27(15) . 2_766 ?
C2 N1 N2 107.2(2) . . ?
C2 N1 Ni2 125.6(2) . . ?
N2 N1 Ni2 126.99(19) . . ?
C1 N2 N1 107.6(3) . . ?
C1 N2 Ni1 129.0(2) . . ?
N1 N2 Ni1 123.07(18) . . ?
C2 N3 C1 106.6(3) . . ?
C2 N3 N4 124.4(3) . . ?
C1 N3 N4 129.0(3) . . ?
C3 N5 N6 106.7(2) . . ?
C3 N5 Ni2 132.1(2) . . ?
N6 N5 Ni2 120.96(19) . . ?
C4 N6 N5 107.4(2) . . ?
C4 N6 Ni1 123.4(2) . . ?
N5 N6 Ni1 129.18(19) . . ?
C4 N7 C3 106.1(3) . . ?
C4 N7 N8 128.5(3) . . ?
C3 N7 N8 125.5(3) . . ?
C6 N9 N10 107.4(2) . . ?
C6 N9 Ni1 126.6(2) . . ?
N10 N9 Ni1 125.7(2) . . ?
C5 N10 N9 106.6(3) . . ?
C5 N10 Ni2 128.9(2) . . ?
N9 N10 Ni2 122.19(19) . . ?
C5 N11 C6 106.4(3) . . ?
C5 N11 N12 130.0(3) . . ?
C6 N11 N12 123.5(3) . . ?
N2 C1 N3 108.9(3) . . ?
N1 C2 N3 109.6(3) . . ?
N5 C3 N7 110.2(3) . . ?
N6 C4 N7 109.7(3) . . ?
N10 C5 N11 109.8(3) . . ?
N9 C6 N11 109.8(3) . . ?

loop_
_geom_bond_atom_site_label_1
_geom_bond_atom_site_label_2
_geom_bond_distance
_geom_bond_site_symmetry_2
_geom_bond_publ_flag
V1 O2 1.617(3) . ?
V1 O1 1.656(2) . ?
V1 O6 1.777(3) 2_756 ?
V1 O3 1.785(2) . ?
V2 O5 1.611(3) . ?
V2 O4 1.631(2) . ?
V2 O6 1.774(3) . ?
V2 O7 1.787(2) . ?
V3 O8 1.625(3) . ?
V3 O9 1.644(2) . ?
V3 O3 1.785(2) 1_665 ?
V3 O7 1.795(2) . ?
Ni1 O4 2.031(2) . ?
Ni1 O1 2.055(2) . ?
Ni1 N9 2.058(2) . ?
Ni1 N6 2.059(3) . ?
Ni1 O9 2.062(2) 2_766 ?
Ni1 N2 2.063(3) . ?
Ni2 N5 2.103(2) 2_655 ?
Ni2 N5 2.103(2) . ?
Ni2 N1 2.110(2) 2_655 ?
Ni2 N1 2.110(2) . ?
Ni2 N10 2.113(3) . ?
Ni2 N10 2.113(3) 2_655 ?
N1 C2 1.311(4) . ?
N1 N2 1.373(4) . ?
N2 C1 1.310(4) . ?
N3 C2 1.337(4) . ?
N3 C1 1.354(4) . ?
N3 N4 1.413(3) . ?
N5 C3 1.302(4) . ?
N5 N6 1.379(4) . ?
N6 C4 1.309(4) . ?
N7 C4 1.337(4) . ?
N7 C3 1.345(4) . ?
N7 N8 1.415(3) . ?
N9 C6 1.297(4) . ?
N9 N10 1.383(4) . ?
N10 C5 1.308(4) . ?
N11 C5 1.340(4) . ?
N11 C6 1.341(4) . ?
N11 N12 1.423(4) . ?

loop_
_geom_hbond_atom_site_label_D
_geom_hbond_atom_site_label_H
_geom_hbond_atom_site_label_A
_geom_hbond_distance_DH
_geom_hbond_distance_HA
_geom_hbond_distance_DA
_geom_hbond_angle_DHA
_geom_hbond_site_symmetry_A
_geom_hbond_publ_flag
O10 H10A O3 0.85 2.66 3.222(4) 125.0 1_565 yes
O10 H10A O8 0.85 2.44 3.168(4) 143.9 1_455 yes
O10 H10B O2 0.85 2.19 2.997(4) 158.0 1_565 yes
O11 H11A O5 0.85 2.54 3.035(7) 118.5 1_455 yes
O11 H11B O3 0.85 2.25 3.023(7) 151.3 1_565 yes
N4 H4A O2 0.86 2.08 2.868(4) 151.6 1_565 yes
N4 H4B O8 0.86 2.10 2.944(4) 166.1 . yes
N8 H8B O6 0.86 2.29 3.095(4) 156.3 1_455 yes
N12 H12A O10 0.86 2.48 3.148(4) 134.5 2_655 yes
N12 H12A N4 0.86 2.55 3.153(4) 128.2 1_545 yes
N12 H12B O5 0.86 2.06 2.866(5) 155.1 2_755 yes
C1 H1 O7 0.93 2.66 3.275(4) 124.4 2_766 yes
C2 H2 O10 0.93 2.35 3.159(5) 144.8 2_665 yes
C3 H3 N12 0.93 2.52 3.428(4) 165.3 1_455 yes
C4 H4 O1 0.93 2.34 3.083(4) 136.6 2_656 yes
C5 H5 O5 0.93 2.50 3.017(4) 115.3 2_755 yes
C5 H5 O11 0.93 2.33 3.242(7) 166.7 2_655 yes
C6 H6 N8 0.93 2.67 3.548(4) 158.4 1_655 yes

loop_
_geom_torsion_atom_site_label_1
_geom_torsion_atom_site_label_2
_geom_torsion_atom_site_label_3
_geom_torsion_atom_site_label_4
_geom_torsion
_geom_torsion_site_symmetry_1
_geom_torsion_site_symmetry_2
_geom_torsion_site_symmetry_3
_geom_torsion_site_symmetry_4
_geom_torsion_publ_flag
O2 V1 O1 Ni1 5.2(3) . . . . ?
O6 V1 O1 Ni1 125.4(3) 2_756 . . . ?
O3 V1 O1 Ni1 -113.6(3) . . . . ?
O2 V1 O3 V3 -125.9(3) . . . 1_445 ?
O1 V1 O3 V3 -5.9(4) . . . 1_445 ?
O6 V1 O3 V3 112.9(3) 2_756 . . 1_445 ?
O5 V2 O4 Ni1 -35.6(5) . . . . ?
O6 V2 O4 Ni1 -153.3(4) . . . . ?
O7 V2 O4 Ni1 84.6(4) . . . . ?
O5 V2 O6 V1 109.4(5) . . . 2_756 ?
O4 V2 O6 V1 -134.0(5) . . . 2_756 ?
O7 V2 O6 V1 -12.8(6) . . . 2_756 ?
O5 V2 O7 V3 -7.7(3) . . . . ?
O4 V2 O7 V3 -126.1(2) . . . . ?
O6 V2 O7 V3 113.8(2) . . . . ?
O8 V3 O7 V2 66.2(3) . . . . ?
O9 V3 O7 V2 -173.9(2) . . . . ?
O3 V3 O7 V2 -53.4(3) 1_665 . . . ?
O8 V3 O9 Ni1 118.3(5) . . . 2_766 ?
O3 V3 O9 Ni1 -123.3(5) 1_665 . . 2_766 ?
O7 V3 O9 Ni1 -1.7(5) . . . 2_766 ?
C2 N1 N2 C1 0.5(4) . . . . ?
Ni2 N1 N2 C1 175.8(2) . . . . ?
C2 N1 N2 Ni1 -173.6(2) . . . . ?
Ni2 N1 N2 Ni1 1.6(3) . . . . ?
C3 N5 N6 C4 -0.3(3) . . . . ?
Ni2 N5 N6 C4 174.2(2) . . . . ?
C3 N5 N6 Ni1 -177.2(2) . . . . ?
Ni2 N5 N6 Ni1 -2.6(3) . . . . ?
C6 N9 N10 C5 1.1(3) . . . . ?
Ni1 N9 N10 C5 -173.8(2) . . . . ?
C6 N9 N10 Ni2 -163.2(2) . . . . ?
Ni1 N9 N10 Ni2 21.9(3) . . . . ?
N1 N2 C1 N3 -0.7(4) . . . . ?
Ni1 N2 C1 N3 172.9(2) . . . . ?
C2 N3 C1 N2 0.6(4) . . . . ?
N4 N3 C1 N2 -177.3(3) . . . . ?
N2 N1 C2 N3 -0.2(4) . . . . ?
Ni2 N1 C2 N3 -175.5(2) . . . . ?
C1 N3 C2 N1 -0.3(4) . . . . ?
N4 N3 C2 N1 177.8(3) . . . . ?
N6 N5 C3 N7 0.1(3) . . . . ?
Ni2 N5 C3 N7 -173.6(2) . . . . ?
C4 N7 C3 N5 0.1(3) . . . . ?
N8 N7 C3 N5 -179.3(3) . . . . ?
N5 N6 C4 N7 0.4(3) . . . . ?
Ni1 N6 C4 N7 177.50(19) . . . . ?
C3 N7 C4 N6 -0.4(3) . . . . ?
N8 N7 C4 N6 179.1(3) . . . . ?
N9 N10 C5 N11 -1.2(3) . . . . ?
Ni2 N10 C5 N11 161.7(2) . . . . ?
C6 N11 C5 N10 0.8(4) . . . . ?
N12 N11 C5 N10 -176.7(3) . . . . ?
N10 N9 C6 N11 -0.7(3) . . . . ?
Ni1 N9 C6 N11 174.2(2) . . . . ?
C5 N11 C6 N9 0.0(4) . . . . ?
N12 N11 C6 N9 177.7(3) . . . . ?
